data_1529693
loop_
_publ_author_name
'Bronger, W.'
'Mueller, P.'

_publ_section_title
;
 Low-spin-Anordnungen in Tetraederstrukturen von Eisensulfiden:
 Untersuchungen zum System Cs Ga1-x Fex S2
;
_journal_name_full 'Journal of the Less-Common Metals'
_journal_page_first 253
_journal_page_last 262
_journal_volume 70
_journal_year 1980
_chemical_formula_sum 'Cs Fe0.25 Ga0.75 S2'
_chemical_name_systematic 'Cs Ga0.75 Fe0.25 S2'
_space_group_IT_number 15
_symmetry_space_group_name_Hall '-C 2yc'
_symmetry_space_group_name_H-M 'C 1 2/c 1'
_cell_angle_alpha 90
_cell_angle_beta 112.7
_cell_angle_gamma 90
_cell_formula_units_Z 4
_cell_length_a 7.421
_cell_length_b 12.219
_cell_length_c 5.843
_cell_volume 488.785
_citation_journal_id_ASTM JCOMAH
_cod_data_source_file Bronger_JCOMAH_1980_753.cif
_cod_data_source_block Cs1Fe0.25Ga0.75S2
_cod_original_cell_volume 488.7855
_cod_original_formula_sum 'Cs1 Fe0.25 Ga0.75 S2'
_cod_database_code 1529693

loop_
_symmetry_equiv_pos_as_xyz
x,y,z
-x,y,-z+1/2
-x,-y,-z
x,-y,z-1/2
x+1/2,y+1/2,z
-x+1/2,y+1/2,-z+1/2
-x+1/2,-y+1/2,-z
x+1/2,-y+1/2,z-1/2

loop_
_atom_site_label
_atom_site_type_symbol
_atom_site_fract_x
_atom_site_fract_y
_atom_site_fract_z
_atom_site_occupancy
_atom_site_U_iso_or_equiv
Fe1 Fe+3 0 -0.003 0.25 0.25 0.0
Ga1 Ga+3 0 -0.003 0.25 0.75 0.0
S1 S-2 0.1816 0.1002 0.0943 1 0.0
Cs1 Cs+1 0 0.3544 0.25 1 0.0
